data_2108365
loop_
_publ_author_name
'Kader, Thomas'
'St\"oger, Berthold'
'Fr\"ohlich, Johannes'
'Kautny, Paul'

_publ_section_title
;
 The phase transitions of 4-aminopyridine-based indolocarbazoles:
 twinning, local- and pseudo-symmetry
;
_journal_coeditor_code WF5145SUP1
_journal_issue 1
_journal_name_full 'Acta Crystallographica Section B'
_journal_page_first 97
_journal_page_last 106
_journal_paper_doi 10.1107/S2052520618017341
_journal_volume 75
_journal_year 2019
_chemical_formula_sum 'C17 H10 N2'
_chemical_formula_weight 242.27
_space_group_crystal_system monoclinic
_space_group_IT_number 14
_space_group_name_H-M_alt 'P 1 21/a 1'
_symmetry_space_group_name_Hall '-P 2yab'
_symmetry_space_group_name_H-M 'P 1 21/a 1'
_atom_sites_solution_hydrogens geom
_audit_creation_method SHELXL-2014/7
_cell_angle_alpha 90
_cell_angle_beta 98.691(4)
_cell_angle_gamma 90
_cell_formula_units_Z 8
_cell_length_a 8.2204(15)
_cell_length_b 10.898(2)
_cell_length_c 26.905(5)
_cell_measurement_reflns_used 5589
_cell_measurement_temperature 270
_cell_measurement_theta_max 24.50
_cell_measurement_theta_min 2.42
_cell_volume 2382.6(8)
_computing_structure_refinement 'SHELXL-2014/7 (Sheldrick, 2014)'
_diffrn_ambient_temperature 270
_diffrn_measured_fraction_theta_full 1.000
_diffrn_measured_fraction_theta_max 0.999
_diffrn_measurement_device 'four-circle diffractometer'
_diffrn_measurement_device_type 'Bruker KAPPA APEX II CCD'
_diffrn_measurement_method '\w- and \f-scans'
_diffrn_radiation_monochromator graphite
_diffrn_radiation_type MoK\a
_diffrn_radiation_wavelength 0.71073
_diffrn_reflns_av_R_equivalents 0.0771
_diffrn_reflns_av_unetI/netI 0.0607
_diffrn_reflns_Laue_measured_fraction_full 1.000
_diffrn_reflns_Laue_measured_fraction_max 0.999
_diffrn_reflns_limit_h_max 10
_diffrn_reflns_limit_h_min -10
_diffrn_reflns_limit_k_max 14
_diffrn_reflns_limit_k_min -14
_diffrn_reflns_limit_l_max 35
_diffrn_reflns_limit_l_min -35
_diffrn_reflns_number 36052
_diffrn_reflns_point_group_measured_fraction_full 1.000
_diffrn_reflns_point_group_measured_fraction_max 0.999
_diffrn_reflns_theta_full 25.242
_diffrn_reflns_theta_max 27.930
_diffrn_reflns_theta_min 0.766
_exptl_absorpt_coefficient_mu 0.081
_exptl_absorpt_correction_T_max 0.746
_exptl_absorpt_correction_T_min 0.600
_exptl_absorpt_correction_type multi-scan
_exptl_absorpt_process_details SADABS
_exptl_crystal_colour colourless
_exptl_crystal_density_diffrn 1.351
_exptl_crystal_description rod
_exptl_crystal_F_000 1008
_exptl_crystal_size_max 0.55
_exptl_crystal_size_mid 0.16
_exptl_crystal_size_min 0.10
_refine_diff_density_max 0.498
_refine_diff_density_min -0.300
_refine_diff_density_rms 0.089
_refine_ls_extinction_method none
_refine_ls_goodness_of_fit_ref 1.056
_refine_ls_hydrogen_treatment constr
_refine_ls_matrix_type full
_refine_ls_number_parameters 344
_refine_ls_number_reflns 5710
_refine_ls_number_restraints 0
_refine_ls_restrained_S_all 1.056
_refine_ls_R_factor_all 0.1679
_refine_ls_R_factor_gt 0.0911
_refine_ls_shift/su_max 0.000
_refine_ls_shift/su_mean 0.000
_refine_ls_structure_factor_coef Fsqd
_refine_ls_weighting_details 'w=1/[\s^2^(Fo^2^)+(0.1526P)^2^+0.4185P] where P=(Fo^2^+2Fc^2^)/3'
_refine_ls_weighting_scheme calc
_refine_ls_wR_factor_gt 0.2233
_refine_ls_wR_factor_ref 0.2797
_reflns_Friedel_coverage 0.000
_reflns_number_gt 3042
_reflns_number_total 5710
_reflns_threshold_expression 'I > 2\s(I)'
_cod_data_source_file wf5145sup1.cif
_cod_data_source_block 5NICz-HT
_cod_depositor_comments 'Adding full bibliography for 2108362--2108368.cif.'
_cod_database_code 2108365
_cod_database_fobs_code 2108365
_publcif_datablock.id {60c4d68d-512d-49c7-941c-f5b173a6c75b}

_shelx_shelxl_version_number 2014/7
_shelx_space_group_comment
;
The symmetry employed for this shelxl refinement is uniquely defined
by the following loop, which should always be used as a source of
symmetry information in preference to the above space-group names.
They are only intended as comments.
;
_shelx_estimated_absorpt_t_min 0.957
_shelx_estimated_absorpt_t_max 0.992

loop_
_space_group_symop_operation_xyz
'x, y, z'
'-x+1/2, y+1/2, -z'
'-x, -y, -z'
'x-1/2, -y-1/2, z'

loop_
_atom_site_label
_atom_site_type_symbol
_atom_site_fract_x
_atom_site_fract_y
_atom_site_fract_z
_atom_site_U_iso_or_equiv
_atom_site_adp_type
_atom_site_occupancy
_atom_site_site_symmetry_order
_atom_site_calc_flag
_atom_site_refinement_flags_posn
_atom_site_refinement_flags_adp
N8' N 0.4536(5) 0.8442(3) 0.39521(12) 0.0383(8) Uani 1 1 d . .
N5' N 0.2873(5) 0.6027(3) 0.49502(15) 0.0502(10) Uani 1 1 d . .
C7a' C 0.3905(5) 0.7776(4) 0.43265(14) 0.0341(9) Uani 1 1 d . .
C7' C 0.3232(6) 0.8153(4) 0.47345(15) 0.0406(10) Uani 1 1 d . .
H7' H 0.3127 0.8981 0.4808 0.049 Uiso 1 1 calc R U
C6' C 0.2714(7) 0.7248(4) 0.50331(15) 0.0466(12) Uani 1 1 d . .
H6' H 0.2226 0.7487 0.5308 0.056 Uiso 1 1 calc R U
C4' C 0.3517(6) 0.5677(4) 0.45473(16) 0.0453(11) Uani 1 1 d . .
H4' H 0.3590 0.4842 0.4483 0.054 Uiso 1 1 calc R U
C3b' C 0.4090(5) 0.6513(4) 0.42151(17) 0.0402(10) Uani 1 1 d . .
C3c' C 0.5066(6) 0.7591(4) 0.36274(14) 0.0371(10) Uani 1 1 d . .
C3a' C 0.4833(6) 0.6411(4) 0.37711(18) 0.0418(11) Uani 1 1 d . .
C3' C 0.5438(6) 0.5571(4) 0.34273(18) 0.0501(12) Uani 1 1 d . .
H3' H 0.5363 0.4728 0.3472 0.060 Uiso 1 1 calc R U
C2' C 0.6132(7) 0.6037(5) 0.3030(2) 0.0641(15) Uani 1 1 d . .
H2' H 0.6526 0.5477 0.2816 0.077 Uiso 1 1 calc R U
C1' C 0.6290(8) 0.7296(5) 0.29225(16) 0.0542(13) Uani 1 1 d . .
H1' H 0.6734 0.7549 0.2641 0.065 Uiso 1 1 calc R U
C12b' C 0.5771(6) 0.8133(4) 0.32436(15) 0.0458(11) Uani 1 1 d . .
C8a' C 0.4897(5) 0.9607(3) 0.37885(15) 0.0374(10) Uani 1 1 d . .
C12a' C 0.5657(6) 0.9463(4) 0.33563(16) 0.0424(10) Uani 1 1 d . .
C12' C 0.6182(7) 1.0510(5) 0.31181(17) 0.0553(13) Uani 1 1 d . .
H12' H 0.6664 1.0438 0.2828 0.066 Uiso 1 1 calc R U
C11' C 0.5962(8) 1.1659(4) 0.33271(19) 0.0649(15) Uani 1 1 d . .
H11' H 0.6333 1.2360 0.3182 0.078 Uiso 1 1 calc R U
C10' C 0.5194(7) 1.1761(4) 0.37491(18) 0.0574(14) Uani 1 1 d . .
H10' H 0.5041 1.2538 0.3877 0.069 Uiso 1 1 calc R U
C9' C 0.4648(7) 1.0755(4) 0.39864(16) 0.0478(11) Uani 1 1 d . .
H9' H 0.4130 1.0842 0.4269 0.057 Uiso 1 1 calc R U
N8 N 0.0465(7) 0.3456(5) 0.10618(16) 0.0692(14) Uani 1 1 d . .
N5 N -0.2068(9) 0.1025(5) 0.0078(2) 0.0859(17) Uani 1 1 d . .
C7a C -0.0470(8) 0.2764(6) 0.06971(17) 0.0590(15) Uani 1 1 d . .
C7 C -0.1530(8) 0.3130(6) 0.02798(19) 0.0702(17) Uani 1 1 d . .
H7 H -0.1730 0.3952 0.0201 0.084 Uiso 1 1 calc R U
C6 C -0.2264(10) 0.2212(6) -0.00093(19) 0.0742(18) Uani 1 1 d . .
H6 H -0.2975 0.2438 -0.0297 0.089 Uiso 1 1 calc R U
C4 C -0.1037(9) 0.0688(6) 0.0479(2) 0.0770(19) Uani 1 1 d . .
H4 H -0.0866 -0.0146 0.0540 0.092 Uiso 1 1 calc R U
C3b C -0.0211(8) 0.1507(6) 0.0810(2) 0.0606(15) Uani 1 1 d . .
C3c C 0.1315(8) 0.2639(6) 0.13853(18) 0.0614(15) Uani 1 1 d . .
C3a C 0.0973(8) 0.1416(6) 0.1266(2) 0.0658(16) Uani 1 1 d . .
C3 C 0.1884(10) 0.0627(7) 0.1612(3) 0.083(2) Uani 1 1 d . .
H3 H 0.1759 -0.0218 0.1573 0.100 Uiso 1 1 calc R U
C2 C 0.2948(10) 0.1083(7) 0.2002(3) 0.093(2) Uani 1 1 d . .
H2 H 0.3497 0.0521 0.2228 0.112 Uiso 1 1 calc R U
C1 C 0.3303(12) 0.2374(8) 0.2098(2) 0.092(2) Uani 1 1 d . .
H1 H 0.4098 0.2640 0.2359 0.110 Uiso 1 1 calc R U
C12b C 0.2355(8) 0.3198(6) 0.17671(19) 0.0692(17) Uani 1 1 d . .
C8a C 0.1030(8) 0.4643(5) 0.12221(19) 0.0624(15) Uani 1 1 d . .
C12a C 0.2205(8) 0.4513(6) 0.1657(2) 0.0684(17) Uani 1 1 d . .
C12 C 0.2943(9) 0.5567(6) 0.1870(2) 0.082(2) Uani 1 1 d . .
H12 H 0.3723 0.5518 0.2158 0.098 Uiso 1 1 calc R U
C11 C 0.2510(10) 0.6713(7) 0.1648(2) 0.093(2) Uani 1 1 d . .
H11 H 0.3022 0.7423 0.1785 0.111 Uiso 1 1 calc R U
C10 C 0.1333(11) 0.6784(6) 0.1228(2) 0.088(2) Uani 1 1 d . .
H10 H 0.1048 0.7552 0.1091 0.105 Uiso 1 1 calc R U
C9 C 0.0567(9) 0.5776(6) 0.1006(2) 0.0766(19) Uani 1 1 d . .
H9 H -0.0229 0.5840 0.0722 0.092 Uiso 1 1 calc R U

loop_
_atom_site_aniso_label
_atom_site_aniso_U_11
_atom_site_aniso_U_22
_atom_site_aniso_U_33
_atom_site_aniso_U_23
_atom_site_aniso_U_13
_atom_site_aniso_U_12
N8' 0.038(2) 0.0255(16) 0.051(2) -0.0040(15) 0.0045(17) 0.0036(15)
N5' 0.055(3) 0.0290(18) 0.066(2) 0.0066(17) 0.010(2) -0.0041(17)
C7a' 0.026(2) 0.035(2) 0.041(2) 0.0016(18) 0.0058(19) -0.0029(18)
C7' 0.045(3) 0.027(2) 0.051(2) 0.0013(17) 0.011(2) -0.0006(18)
C6' 0.051(3) 0.040(3) 0.050(2) 0.005(2) 0.010(2) -0.007(2)
C4' 0.045(3) 0.024(2) 0.064(3) 0.0028(19) 0.000(2) -0.0006(18)
C3b' 0.029(2) 0.032(2) 0.056(2) -0.0020(18) -0.007(2) 0.0009(17)
C3c' 0.030(3) 0.044(2) 0.037(2) -0.0053(17) 0.004(2) -0.0004(17)
C3a' 0.032(2) 0.027(2) 0.061(3) -0.0048(18) -0.009(2) -0.0010(17)
C3' 0.042(3) 0.038(2) 0.068(3) -0.013(2) 0.002(3) 0.003(2)
C2' 0.054(3) 0.069(4) 0.069(3) -0.026(3) 0.010(3) -0.003(3)
C1' 0.039(3) 0.079(4) 0.046(2) -0.009(3) 0.010(3) -0.011(3)
C12b' 0.034(3) 0.058(3) 0.043(2) -0.004(2) -0.001(2) 0.001(2)
C8a' 0.042(2) 0.0232(19) 0.044(2) 0.0052(16) -0.004(2) -0.0035(16)
C12a' 0.036(2) 0.048(2) 0.040(2) 0.004(2) -0.002(2) -0.0073(19)
C12' 0.053(3) 0.066(3) 0.046(2) 0.013(2) 0.001(2) -0.003(3)
C11' 0.072(4) 0.046(3) 0.075(3) 0.022(3) 0.006(3) -0.010(3)
C10' 0.066(3) 0.033(2) 0.071(3) 0.011(2) 0.000(3) -0.004(2)
C9' 0.058(3) 0.028(2) 0.055(3) -0.0014(19) 0.001(2) -0.001(2)
N8 0.082(4) 0.067(3) 0.061(3) -0.003(2) 0.017(3) -0.003(3)
N5 0.104(5) 0.077(4) 0.077(3) -0.008(3) 0.018(3) -0.007(3)
C7a 0.064(4) 0.073(4) 0.041(2) 0.004(3) 0.014(3) -0.001(3)
C7 0.074(4) 0.077(4) 0.061(3) 0.004(3) 0.013(3) -0.003(3)
C6 0.079(5) 0.080(5) 0.062(3) -0.007(3) 0.007(4) 0.001(4)
C4 0.091(5) 0.066(4) 0.077(4) -0.003(3) 0.022(4) 0.008(3)
C3b 0.057(4) 0.067(4) 0.060(3) 0.008(3) 0.018(3) -0.001(3)
C3c 0.060(4) 0.071(4) 0.054(3) 0.008(3) 0.011(3) 0.003(3)
C3a 0.059(4) 0.076(4) 0.065(3) 0.009(3) 0.022(3) -0.002(3)
C3 0.085(5) 0.087(5) 0.082(4) 0.032(4) 0.027(4) 0.012(4)
C2 0.076(5) 0.111(6) 0.093(5) 0.051(4) 0.017(4) 0.010(4)
C1 0.088(6) 0.120(6) 0.065(4) 0.025(4) 0.006(4) 0.019(5)
C12b 0.066(4) 0.088(5) 0.054(3) 0.004(3) 0.012(3) -0.001(3)
C8a 0.066(4) 0.069(4) 0.051(3) -0.004(3) 0.010(3) -0.003(3)
C12a 0.072(4) 0.083(4) 0.055(3) -0.014(3) 0.024(3) -0.011(3)
C12 0.086(5) 0.102(5) 0.057(3) -0.018(3) 0.010(3) -0.017(4)
C11 0.104(6) 0.092(5) 0.084(4) -0.022(4) 0.018(4) -0.013(4)
C10 0.116(7) 0.077(5) 0.072(4) -0.003(3) 0.019(4) 0.003(4)
C9 0.097(5) 0.073(4) 0.060(3) -0.004(3) 0.013(4) -0.003(4)

loop_
_atom_type_symbol
_atom_type_description
_atom_type_scat_dispersion_real
_atom_type_scat_dispersion_imag
_atom_type_scat_source
C C 0.0033 0.0016 'International Tables Vol C Tables 4.2.6.8 and 6.1.1.4'
H H 0.0000 0.0000 'International Tables Vol C Tables 4.2.6.8 and 6.1.1.4'
N N 0.0061 0.0033 'International Tables Vol C Tables 4.2.6.8 and 6.1.1.4'

loop_
_geom_angle_atom_site_label_1
_geom_angle_atom_site_label_2
_geom_angle_atom_site_label_3
_geom_angle
C3c' N8' C8a' 108.0(3)
C3c' N8' C7a' 106.9(3)
C8a' N8' C7a' 145.0(4)
C4' N5' C6' 118.3(4)
C7' C7a' N8' 131.3(4)
C7' C7a' C3b' 122.0(4)
N8' C7a' C3b' 106.6(4)
C7a' C7' C6' 116.8(4)
N5' C6' C7' 124.0(4)
N5' C4' C3b' 123.0(4)
C4' C3b' C7a' 115.9(4)
C4' C3b' C3a' 135.2(4)
C7a' C3b' C3a' 109.0(4)
C3a' C3c' N8' 112.3(4)
C3a' C3c' C12b' 134.7(4)
N8' C3c' C12b' 112.9(4)
C3c' C3a' C3b' 105.1(4)
C3c' C3a' C3' 109.9(4)
C3b' C3a' C3' 145.1(4)
C2' C3' C3a' 119.0(5)
C3' C2' C1' 125.2(5)
C12b' C1' C2' 118.1(5)
C1' C12b' C3c' 113.0(4)
C1' C12b' C12a' 144.5(5)
C3c' C12b' C12a' 102.5(4)
C9' C8a' N8' 130.6(4)
C9' C8a' C12a' 121.8(4)
N8' C8a' C12a' 107.6(3)
C12' C12a' C8a' 119.4(4)
C12' C12a' C12b' 131.6(5)
C8a' C12a' C12b' 109.0(4)
C11' C12' C12a' 118.5(5)
C10' C11' C12' 120.4(4)
C9' C10' C11' 122.5(4)
C10' C9' C8a' 117.5(5)
C3c N8 C7a 106.0(5)
C3c N8 C8a 106.8(5)
C7a N8 C8a 146.9(5)
C6 N5 C4 117.7(6)
C7 C7a N8 129.9(6)
C7 C7a C3b 120.9(6)
N8 C7a C3b 109.1(5)
C6 C7 C7a 115.4(6)
N5 C6 C7 126.2(6)
N5 C4 C3b 123.0(6)
C4 C3b C7a 116.7(6)
C4 C3b C3a 135.3(6)
C7a C3b C3a 108.0(5)
N8 C3c C12b 112.9(6)
N8 C3c C3a 114.4(5)
C12b C3c C3a 132.7(6)
C3c C3a C3 111.6(6)
C3c C3a C3b 102.5(5)
C3 C3a C3b 145.9(7)
C2 C3 C3a 120.5(7)
C3 C2 C1 125.5(6)
C12b C1 C2 115.3(7)
C3c C12b C1 114.3(6)
C3c C12b C12a 105.0(5)
C1 C12b C12a 140.4(6)
C9 C8a C12a 123.1(6)
C9 C8a N8 128.7(5)
C12a C8a N8 108.3(5)
C12 C12a C8a 117.6(6)
C12 C12a C12b 135.4(6)
C8a C12a C12b 107.0(5)
C12a C12 C11 119.7(6)
C10 C11 C12 120.0(6)
C9 C10 C11 122.6(6)
C10 C9 C8a 117.0(6)

loop_
_geom_bond_atom_site_label_1
_geom_bond_atom_site_label_2
_geom_bond_distance
N8' C3c' 1.389(5)
N8' C8a' 1.390(5)
N8' C7a' 1.403(5)
N5' C4' 1.332(6)
N5' C6' 1.358(6)
C7a' C7' 1.365(6)
C7a' C3b' 1.422(6)
C7' C6' 1.380(6)
C4' C3b' 1.407(6)
C3b' C3a' 1.425(7)
C3c' C3a' 1.365(6)
C3c' C12b' 1.389(6)
C3a' C3' 1.443(6)
C3' C2' 1.383(7)
C2' C1' 1.412(8)
C1' C12b' 1.368(6)
C12b' C12a' 1.487(6)
C8a' C9' 1.388(6)
C8a' C12a' 1.409(6)
C12a' C12' 1.408(6)
C12' C11' 1.395(7)
C11' C10' 1.384(7)
C10' C9' 1.378(6)
N8 C3c 1.362(7)
N8 C7a 1.376(7)
N8 C8a 1.419(7)
N5 C6 1.320(8)
N5 C4 1.320(8)
C7a C7 1.372(7)
C7a C3b 1.413(8)
C7 C6 1.352(8)
C4 C3b 1.366(8)
C3b C3a 1.450(8)
C3c C12b 1.375(7)
C3c C3a 1.389(8)
C3a C3 1.398(9)
C3 C2 1.357(10)
C2 C1 1.452(11)
C1 C12b 1.413(9)
C12b C12a 1.465(8)
C8a C9 1.393(8)
C8a C12a 1.408(8)
C12a C12 1.381(8)
C12 C11 1.407(9)
C11 C10 1.373(9)
C10 C9 1.360(9)
